data_4030294
loop_
_publ_author_name
'Chung, Abbie'
'Miner, Matthew R.'
'Richert, Kathleen J.'
'Rieder, Curtis J.'
'Woerpel, K. A.'

_publ_section_title
;
 Formation of an Endoperoxide upon Chromium-Catalyzed Allylic Oxidation of
 a Triterpene by Oxygen.
;
_journal_issue 1
_journal_name_full 'The Journal of organic chemistry'
_journal_page_first 266
_journal_paper_doi 10.1021/jo502344x
_journal_volume 80
_journal_year 2014
_chemical_absolute_configuration rm
_chemical_formula_sum 'C32 H48 O3'
_chemical_formula_weight 480.70
_chemical_name_systematic
; 
 ? 
;
_space_group_IT_number 19
_symmetry_cell_setting orthorhombic
_symmetry_space_group_name_Hall 'P 2ac 2ab'
_symmetry_space_group_name_H-M 'P 21 21 21'
_atom_sites_solution_hydrogens geom
_atom_sites_solution_primary direct
_atom_sites_solution_secondary difmap
_audit_creation_method SHELXL-97
_cell_angle_alpha 90.00
_cell_angle_beta 90.00
_cell_angle_gamma 90.00
_cell_formula_units_Z 4
_cell_length_a 7.0603(9)
_cell_length_b 16.009(2)
_cell_length_c 23.988(3)
_cell_measurement_reflns_used 761
_cell_measurement_temperature 100(2)
_cell_measurement_theta_max 16.17
_cell_measurement_theta_min 2.68
_cell_volume 2711.3(6)
_computing_cell_refinement 'Bruker SAINT'
_computing_data_collection 'Bruker APEX2'
_computing_data_reduction 'Bruker SAINT'
_computing_molecular_graphics 'Bruker SHELXTL'
_computing_publication_material 'Bruker SHELXTL'
_computing_structure_refinement 'SHELXL-97 (Sheldrick, 2008)'
_computing_structure_solution 'SHELXS-97 (Sheldrick, 2008)'
_diffrn_ambient_temperature 100(2)
_diffrn_measured_fraction_theta_full 0.999
_diffrn_measured_fraction_theta_max 0.999
_diffrn_measurement_device_type 'Bruker APEX-II CCD'
_diffrn_measurement_method '\w scans'
_diffrn_radiation_monochromator graphite
_diffrn_radiation_source 'fine-focus sealed tube'
_diffrn_radiation_type MoK\a
_diffrn_radiation_wavelength 0.71073
_diffrn_reflns_av_R_equivalents 0.1605
_diffrn_reflns_av_sigmaI/netI 0.0971
_diffrn_reflns_limit_h_max 7
_diffrn_reflns_limit_h_min -7
_diffrn_reflns_limit_k_max 16
_diffrn_reflns_limit_k_min -16
_diffrn_reflns_limit_l_max 25
_diffrn_reflns_limit_l_min -25
_diffrn_reflns_number 22276
_diffrn_reflns_theta_full 22.02
_diffrn_reflns_theta_max 22.02
_diffrn_reflns_theta_min 1.53
_exptl_absorpt_coefficient_mu 0.073
_exptl_absorpt_correction_T_max 0.9978
_exptl_absorpt_correction_T_min 0.9877
_exptl_absorpt_correction_type multi-scan
_exptl_absorpt_process_details SADABS
_exptl_crystal_colour colorless
_exptl_crystal_density_diffrn 1.178
_exptl_crystal_density_method 'not measured'
_exptl_crystal_description needle
_exptl_crystal_F_000 1056
_exptl_crystal_size_max 0.17
_exptl_crystal_size_mid 0.04
_exptl_crystal_size_min 0.03
_refine_diff_density_max 0.195
_refine_diff_density_min -0.236
_refine_diff_density_rms 0.049
_refine_ls_abs_structure_details 'Flack H D (1983), Acta Cryst. A39, 876-881'
_refine_ls_abs_structure_Flack -2(3)
_refine_ls_extinction_method none
_refine_ls_goodness_of_fit_ref 1.020
_refine_ls_hydrogen_treatment constr
_refine_ls_matrix_type full
_refine_ls_number_parameters 324
_refine_ls_number_reflns 3337
_refine_ls_number_restraints 0
_refine_ls_restrained_S_all 1.020
_refine_ls_R_factor_all 0.1009
_refine_ls_R_factor_gt 0.0550
_refine_ls_shift/su_max 0.000
_refine_ls_shift/su_mean 0.000
_refine_ls_structure_factor_coef Fsqd
_refine_ls_weighting_details 'calc w=1/[\s^2^(Fo^2^)+(0.0549P)^2^+0.0000P] where P=(Fo^2^+2Fc^2^)/3'
_refine_ls_weighting_scheme calc
_refine_ls_wR_factor_gt 0.1077
_refine_ls_wR_factor_ref 0.1284
_reflns_number_gt 2307
_reflns_number_total 3337
_reflns_threshold_expression >2sigma(I)
_cod_data_source_file jo502344x_si_005.cif
_cod_data_source_block 14kaw10h
_cod_depositor_comments
;
The following automatic conversions were performed:

'_symmetry_cell_setting' value 'Orthorhombic' changed to
'orthorhombic' according to
/home/saulius/struct/COD-crude-data--automatic-downloads/rss-feeds/ACS/lib/dictionaries/cif_core.dic
dictionary named 'cif_core.dic' version 2.4.2 from 2011-04-26.

Automatic conversion script
Id: cif_fix_values 2935 2014-11-11 08:27:57Z andrius 

 Adding full bibliography for 4030293--4030296.cif.
;
_cod_database_code 4030294

loop_
_symmetry_equiv_pos_as_xyz
'x, y, z'
'-x+1/2, -y, z+1/2'
'-x, y+1/2, -z+1/2'
'x+1/2, -y+1/2, -z'

loop_
_atom_site_label
_atom_site_type_symbol
_atom_site_fract_x
_atom_site_fract_y
_atom_site_fract_z
_atom_site_U_iso_or_equiv
_atom_site_adp_type
_atom_site_occupancy
_atom_site_symmetry_multiplicity
_atom_site_calc_flag
_atom_site_refinement_flags
O1 O 0.3636(4) 0.7747(2) 0.61985(14) 0.0246(9) Uani 1 1 d .
O2 O 0.5055(5) 0.6610(2) 0.65547(15) 0.0280(9) Uani 1 1 d .
O3 O 0.5614(5) 0.3171(2) 0.74943(14) 0.0366(10) Uani 1 1 d .
C1 C 0.1613(7) 0.6679(3) 0.6538(2) 0.0213(13) Uani 1 1 d .
C2 C 0.0239(6) 0.6895(3) 0.60676(19) 0.0231(13) Uani 1 1 d .
H2A H -0.1067 0.6751 0.6183 0.028 Uiso 1 1 calc R
H2B H 0.0284 0.7504 0.5996 0.028 Uiso 1 1 calc R
C3 C 0.0725(7) 0.6428(3) 0.55350(19) 0.0259(13) Uani 1 1 d .
H3A H 0.1958 0.6635 0.5396 0.031 Uiso 1 1 calc R
H3B H -0.0242 0.6565 0.5250 0.031 Uiso 1 1 calc R
C4 C 0.0841(7) 0.5472(3) 0.55902(19) 0.0229(13) Uani 1 1 d .
C5 C 0.2124(7) 0.5239(3) 0.60891(19) 0.0214(13) Uani 1 1 d .
H5 H 0.3448 0.5396 0.5984 0.026 Uiso 1 1 calc R
C6 C 0.1638(7) 0.5726(3) 0.66258(19) 0.0239(13) Uani 1 1 d .
H6A H 0.0379 0.5544 0.6762 0.029 Uiso 1 1 calc R
H6B H 0.2581 0.5588 0.6917 0.029 Uiso 1 1 calc R
C7 C 0.3635(8) 0.6980(3) 0.6435(2) 0.0239(13) Uani 1 1 d .
C8 C 0.5499(6) 0.8119(3) 0.6135(2) 0.0316(14) Uani 1 1 d .
H8A H 0.5368 0.8691 0.5996 0.047 Uiso 1 1 calc R
H8B H 0.6243 0.7789 0.5870 0.047 Uiso 1 1 calc R
H8C H 0.6143 0.8126 0.6497 0.047 Uiso 1 1 calc R
C9 C 0.0959(7) 0.7107(3) 0.70820(19) 0.0294(14) Uani 1 1 d .
H9A H 0.1842 0.6969 0.7383 0.044 Uiso 1 1 calc R
H9B H -0.0312 0.6910 0.7180 0.044 Uiso 1 1 calc R
H9C H 0.0933 0.7714 0.7028 0.044 Uiso 1 1 calc R
C10 C 0.1753(7) 0.5134(3) 0.50566(19) 0.0292(14) Uani 1 1 d .
H10A H 0.2045 0.4540 0.5104 0.044 Uiso 1 1 calc R
H10B H 0.2925 0.5443 0.4980 0.044 Uiso 1 1 calc R
H10C H 0.0875 0.5205 0.4744 0.044 Uiso 1 1 calc R
C11 C 0.2130(7) 0.4306(3) 0.6211(2) 0.0206(13) Uani 1 1 d .
C12 C 0.0326(6) 0.3778(3) 0.61606(19) 0.0177(12) Uani 1 1 d .
C13 C -0.1045(7) 0.4128(3) 0.57134(19) 0.0228(13) Uani 1 1 d .
H13A H -0.0661 0.3907 0.5345 0.027 Uiso 1 1 calc R
H13B H -0.2335 0.3917 0.5793 0.027 Uiso 1 1 calc R
C14 C -0.1121(7) 0.5078(3) 0.5680(2) 0.0232(13) Uani 1 1 d .
H14A H -0.1675 0.5300 0.6029 0.028 Uiso 1 1 calc R
H14B H -0.1963 0.5242 0.5368 0.028 Uiso 1 1 calc R
C15 C -0.0721(7) 0.3847(3) 0.67273(18) 0.0227(13) Uani 1 1 d .
H15A H -0.1680 0.3406 0.6753 0.034 Uiso 1 1 calc R
H15B H -0.1337 0.4394 0.6754 0.034 Uiso 1 1 calc R
H15C H 0.0191 0.3785 0.7032 0.034 Uiso 1 1 calc R
C16 C 0.0946(7) 0.2852(3) 0.60180(19) 0.0189(12) Uani 1 1 d .
C17 C 0.2164(6) 0.2504(3) 0.6502(2) 0.0178(12) Uani 1 1 d .
H17 H 0.1339 0.2564 0.6838 0.021 Uiso 1 1 calc R
C18 C 0.3895(7) 0.3077(3) 0.66262(18) 0.0210(12) Uani 1 1 d .
H18 H 0.5068 0.2818 0.6469 0.025 Uiso 1 1 calc R
C19 C 0.3707(7) 0.3964(3) 0.64132(19) 0.0199(12) Uani 1 1 d .
H19 H 0.4807 0.4306 0.6425 0.024 Uiso 1 1 calc R
C20 C 0.4116(8) 0.3184(3) 0.7247(2) 0.0251(13) Uani 1 1 d .
H20 H 0.2999 0.3268 0.7461 0.030 Uiso 1 1 calc R
C21 C 0.2030(7) 0.2832(3) 0.54603(18) 0.0221(13) Uani 1 1 d .
H21A H 0.2122 0.2255 0.5328 0.033 Uiso 1 1 calc R
H21B H 0.3305 0.3060 0.5514 0.033 Uiso 1 1 calc R
H21C H 0.1351 0.3170 0.5184 0.033 Uiso 1 1 calc R
C22 C 0.2684(6) 0.1557(3) 0.6490(2) 0.0199(12) Uani 1 1 d .
C23 C 0.0784(7) 0.1073(3) 0.64397(19) 0.0196(12) Uani 1 1 d .
H23 H 0.0016 0.1253 0.6769 0.023 Uiso 1 1 calc R
C24 C -0.0344(6) 0.1356(3) 0.5929(2) 0.0205(13) Uani 1 1 d .
H24A H -0.1534 0.1031 0.5905 0.025 Uiso 1 1 calc R
H24B H 0.0401 0.1246 0.5588 0.025 Uiso 1 1 calc R
C25 C -0.0812(7) 0.2289(3) 0.5964(2) 0.0214(12) Uani 1 1 d .
H25A H -0.1647 0.2385 0.6289 0.026 Uiso 1 1 calc R
H25B H -0.1522 0.2452 0.5625 0.026 Uiso 1 1 calc R
C26 C 0.4111(7) 0.1302(3) 0.60258(19) 0.0222(12) Uani 1 1 d .
H26A H 0.4743 0.0780 0.6132 0.033 Uiso 1 1 calc R
H26B H 0.5059 0.1744 0.5980 0.033 Uiso 1 1 calc R
H26C H 0.3431 0.1220 0.5674 0.033 Uiso 1 1 calc R
C27 C 0.0955(7) 0.0107(3) 0.6493(2) 0.0239(13) Uani 1 1 d .
C28 C 0.2425(7) -0.0124(3) 0.6915(2) 0.0262(13) Uani 1 1 d .
H28 H 0.2540 -0.0698 0.7009 0.031 Uiso 1 1 calc R
C29 C 0.3578(7) 0.0405(3) 0.7168(2) 0.0262(13) Uani 1 1 d .
H29 H 0.4436 0.0191 0.7438 0.031 Uiso 1 1 calc R
C30 C 0.3602(7) 0.1331(3) 0.70517(19) 0.0220(13) Uani 1 1 d .
H30A H 0.4930 0.1529 0.7053 0.026 Uiso 1 1 calc R
H30B H 0.2920 0.1625 0.7354 0.026 Uiso 1 1 calc R
C31 C -0.0967(7) -0.0237(3) 0.6716(2) 0.0315(14) Uani 1 1 d .
H31A H -0.0864 -0.0841 0.6775 0.047 Uiso 1 1 calc R
H31B H -0.1969 -0.0123 0.6444 0.047 Uiso 1 1 calc R
H31C H -0.1277 0.0036 0.7070 0.047 Uiso 1 1 calc R
C32 C 0.1366(7) -0.0354(3) 0.5937(2) 0.0291(14) Uani 1 1 d .
H32A H 0.1471 -0.0955 0.6007 0.044 Uiso 1 1 calc R
H32B H 0.2556 -0.0147 0.5778 0.044 Uiso 1 1 calc R
H32C H 0.0330 -0.0250 0.5674 0.044 Uiso 1 1 calc R

loop_
_atom_site_aniso_label
_atom_site_aniso_U_11
_atom_site_aniso_U_22
_atom_site_aniso_U_33
_atom_site_aniso_U_23
_atom_site_aniso_U_13
_atom_site_aniso_U_12
O1 0.020(2) 0.018(2) 0.036(2) 0.0113(18) 0.0020(17) -0.0028(16)
O2 0.023(2) 0.021(2) 0.040(2) 0.0046(19) -0.0017(19) 0.0000(18)
O3 0.034(2) 0.036(2) 0.040(2) 0.002(2) -0.009(2) -0.005(2)
C1 0.019(3) 0.024(3) 0.021(3) -0.001(3) 0.005(2) -0.004(2)
C2 0.021(3) 0.017(3) 0.031(3) -0.001(3) -0.002(2) 0.002(2)
C3 0.028(3) 0.024(3) 0.026(3) 0.005(3) -0.002(3) 0.004(3)
C4 0.026(3) 0.019(3) 0.023(3) -0.001(3) -0.001(3) 0.002(3)
C5 0.023(3) 0.025(3) 0.016(3) -0.001(2) 0.002(2) 0.006(2)
C6 0.028(3) 0.025(3) 0.019(3) 0.003(3) 0.003(3) -0.005(3)
C7 0.030(4) 0.026(4) 0.016(3) -0.006(3) 0.002(3) -0.006(3)
C8 0.024(3) 0.027(3) 0.044(3) 0.013(3) 0.002(3) -0.007(3)
C9 0.033(3) 0.025(3) 0.030(3) -0.004(3) 0.009(3) -0.001(3)
C10 0.034(3) 0.029(3) 0.024(3) 0.001(3) -0.002(3) -0.001(3)
C11 0.027(3) 0.017(3) 0.018(3) 0.000(2) 0.004(3) 0.003(3)
C12 0.017(3) 0.018(3) 0.018(3) 0.001(3) 0.001(2) 0.001(2)
C13 0.023(3) 0.023(3) 0.022(3) -0.002(2) -0.004(3) 0.002(3)
C14 0.024(3) 0.024(3) 0.021(3) -0.001(2) -0.007(3) 0.003(3)
C15 0.022(3) 0.021(3) 0.025(3) 0.000(2) -0.002(3) -0.002(3)
C16 0.020(3) 0.020(3) 0.017(3) 0.001(2) 0.000(2) 0.001(2)
C17 0.016(3) 0.019(3) 0.018(3) -0.001(2) 0.000(2) -0.001(2)
C18 0.020(3) 0.019(3) 0.023(3) -0.005(2) 0.004(2) -0.002(3)
C19 0.017(3) 0.016(3) 0.026(3) -0.001(2) 0.001(3) -0.002(2)
C20 0.024(3) 0.020(3) 0.032(3) 0.007(3) -0.001(3) -0.008(3)
C21 0.026(3) 0.019(3) 0.021(3) 0.004(2) -0.001(2) 0.001(2)
C22 0.022(3) 0.013(3) 0.025(3) -0.004(3) 0.005(3) 0.001(2)
C23 0.016(3) 0.020(3) 0.023(3) -0.005(2) 0.002(3) 0.004(2)
C24 0.015(3) 0.019(3) 0.027(3) 0.001(3) -0.002(2) 0.002(2)
C25 0.023(3) 0.023(3) 0.018(3) -0.001(2) -0.007(3) 0.000(3)
C26 0.020(3) 0.019(3) 0.028(3) 0.001(3) 0.000(3) 0.000(3)
C27 0.026(3) 0.021(3) 0.024(3) 0.002(3) -0.002(3) -0.007(3)
C28 0.020(3) 0.027(3) 0.031(3) 0.010(3) 0.002(3) 0.005(3)
C29 0.021(3) 0.024(3) 0.034(3) 0.003(3) -0.006(3) 0.002(3)
C30 0.019(3) 0.021(3) 0.026(3) 0.001(3) -0.006(3) 0.004(2)
C31 0.031(3) 0.024(3) 0.039(3) 0.005(3) -0.005(3) -0.001(3)
C32 0.028(3) 0.025(4) 0.034(3) -0.007(3) -0.001(3) 0.005(3)

loop_
_atom_type_symbol
_atom_type_description
_atom_type_scat_dispersion_real
_atom_type_scat_dispersion_imag
_atom_type_scat_source
C C 0.0033 0.0016 'International Tables Vol C Tables 4.2.6.8 and 6.1.1.4'
H H 0.0000 0.0000 'International Tables Vol C Tables 4.2.6.8 and 6.1.1.4'
O O 0.0106 0.0060 'International Tables Vol C Tables 4.2.6.8 and 6.1.1.4'

loop_
_geom_angle_atom_site_label_1
_geom_angle_atom_site_label_2
_geom_angle_atom_site_label_3
_geom_angle
C7 O1 C8 114.6(4)
C7 C1 C2 113.8(4)
C7 C1 C6 108.9(4)
C2 C1 C6 109.5(4)
C7 C1 C9 105.9(4)
C2 C1 C9 109.5(4)
C6 C1 C9 109.1(4)
C3 C2 C1 111.4(4)
C3 C2 H2A 109.3
C1 C2 H2A 109.3
C3 C2 H2B 109.3
C1 C2 H2B 109.3
H2A C2 H2B 108.0
C2 C3 C4 115.4(4)
C2 C3 H3A 108.4
C4 C3 H3A 108.4
C2 C3 H3B 108.4
C4 C3 H3B 108.4
H3A C3 H3B 107.5
C10 C4 C14 110.6(4)
C10 C4 C3 107.5(4)
C14 C4 C3 111.8(4)
C10 C4 C5 108.4(4)
C14 C4 C5 108.7(4)
C3 C4 C5 109.7(4)
C11 C5 C6 109.6(4)
C11 C5 C4 112.8(4)
C6 C5 C4 113.1(4)
C11 C5 H5 107.0
C6 C5 H5 107.0
C4 C5 H5 107.0
C1 C6 C5 112.8(4)
C1 C6 H6A 109.0
C5 C6 H6A 109.0
C1 C6 H6B 109.0
C5 C6 H6B 109.0
H6A C6 H6B 107.8
O2 C7 O1 123.2(5)
O2 C7 C1 126.0(5)
O1 C7 C1 110.8(5)
O1 C8 H8A 109.5
O1 C8 H8B 109.5
H8A C8 H8B 109.5
O1 C8 H8C 109.5
H8A C8 H8C 109.5
H8B C8 H8C 109.5
C1 C9 H9A 109.5
C1 C9 H9B 109.5
H9A C9 H9B 109.5
C1 C9 H9C 109.5
H9A C9 H9C 109.5
H9B C9 H9C 109.5
C4 C10 H10A 109.5
C4 C10 H10B 109.5
H10A C10 H10B 109.5
C4 C10 H10C 109.5
H10A C10 H10C 109.5
H10B C10 H10C 109.5
C19 C11 C5 118.4(4)
C19 C11 C12 119.8(4)
C5 C11 C12 121.5(4)
C11 C12 C13 112.0(4)
C11 C12 C15 106.7(4)
C13 C12 C15 106.4(4)
C11 C12 C16 107.7(4)
C13 C12 C16 111.2(4)
C15 C12 C16 112.8(4)
C14 C13 C12 114.8(4)
C14 C13 H13A 108.6
C12 C13 H13A 108.6
C14 C13 H13B 108.6
C12 C13 H13B 108.6
H13A C13 H13B 107.5
C13 C14 C4 112.6(4)
C13 C14 H14A 109.1
C4 C14 H14A 109.1
C13 C14 H14B 109.1
C4 C14 H14B 109.1
H14A C14 H14B 107.8
C12 C15 H15A 109.5
C12 C15 H15B 109.5
H15A C15 H15B 109.5
C12 C15 H15C 109.5
H15A C15 H15C 109.5
H15B C15 H15C 109.5
C25 C16 C21 108.4(4)
C25 C16 C17 107.4(4)
C21 C16 C17 111.5(4)
C25 C16 C12 110.1(4)
C21 C16 C12 110.1(4)
C17 C16 C12 109.2(4)
C16 C17 C18 111.6(4)
C16 C17 C22 117.8(4)
C18 C17 C22 113.1(4)
C16 C17 H17 104.2
C18 C17 H17 104.2
C22 C17 H17 104.2
C20 C18 C19 103.6(4)
C20 C18 C17 109.8(4)
C19 C18 C17 114.8(4)
C20 C18 H18 109.5
C19 C18 H18 109.5
C17 C18 H18 109.5
C11 C19 C18 125.5(5)
C11 C19 H19 117.3
C18 C19 H19 117.3
O3 C20 C18 124.8(5)
O3 C20 H20 117.6
C18 C20 H20 117.6
C16 C21 H21A 109.5
C16 C21 H21B 109.5
H21A C21 H21B 109.5
C16 C21 H21C 109.5
H21A C21 H21C 109.5
H21B C21 H21C 109.5
C30 C22 C23 108.3(4)
C30 C22 C26 107.0(4)
C23 C22 C26 111.9(4)
C30 C22 C17 108.1(4)
C23 C22 C17 106.4(4)
C26 C22 C17 114.9(4)
C24 C23 C22 111.3(4)
C24 C23 C27 113.6(4)
C22 C23 C27 115.0(4)
C24 C23 H23 105.3
C22 C23 H23 105.3
C27 C23 H23 105.3
C23 C24 C25 111.0(4)
C23 C24 H24A 109.4
C25 C24 H24A 109.4
C23 C24 H24B 109.4
C25 C24 H24B 109.4
H24A C24 H24B 108.0
C24 C25 C16 113.7(4)
C24 C25 H25A 108.8
C16 C25 H25A 108.8
C24 C25 H25B 108.8
C16 C25 H25B 108.8
H25A C25 H25B 107.7
C22 C26 H26A 109.5
C22 C26 H26B 109.5
H26A C26 H26B 109.5
C22 C26 H26C 109.5
H26A C26 H26C 109.5
H26B C26 H26C 109.5
C28 C27 C32 109.5(4)
C28 C27 C23 110.8(4)
C32 C27 C23 114.6(4)
C28 C27 C31 106.5(4)
C32 C27 C31 106.8(4)
C23 C27 C31 108.2(4)
C29 C28 C27 125.4(5)
C29 C28 H28 117.3
C27 C28 H28 117.3
C28 C29 C30 123.4(5)
C28 C29 H29 118.3
C30 C29 H29 118.3
C29 C30 C22 112.9(4)
C29 C30 H30A 109.0
C22 C30 H30A 109.0
C29 C30 H30B 109.0
C22 C30 H30B 109.0
H30A C30 H30B 107.8
C27 C31 H31A 109.5
C27 C31 H31B 109.5
H31A C31 H31B 109.5
C27 C31 H31C 109.5
H31A C31 H31C 109.5
H31B C31 H31C 109.5
C27 C32 H32A 109.5
C27 C32 H32B 109.5
H32A C32 H32B 109.5
C27 C32 H32C 109.5
H32A C32 H32C 109.5
H32B C32 H32C 109.5

loop_
_geom_bond_atom_site_label_1
_geom_bond_atom_site_label_2
_geom_bond_distance
O1 C7 1.353(6)
O1 C8 1.452(5)
O2 C7 1.199(6)
O3 C20 1.212(5)
C1 C7 1.527(7)
C1 C2 1.527(6)
C1 C6 1.540(6)
C1 C9 1.546(6)
C2 C3 1.520(6)
C2 H2A 0.9900
C2 H2B 0.9900
C3 C4 1.539(6)
C3 H3A 0.9900
C3 H3B 0.9900
C4 C10 1.531(6)
C4 C14 1.537(7)
C4 C5 1.547(6)
C5 C11 1.523(7)
C5 C6 1.544(6)
C5 H5 1.0000
C6 H6A 0.9900
C6 H6B 0.9900
C8 H8A 0.9800
C8 H8B 0.9800
C8 H8C 0.9800
C9 H9A 0.9800
C9 H9B 0.9800
C9 H9C 0.9800
C10 H10A 0.9800
C10 H10B 0.9800
C10 H10C 0.9800
C11 C19 1.331(6)
C11 C12 1.533(6)
C12 C13 1.550(6)
C12 C15 1.552(6)
C12 C16 1.583(6)
C13 C14 1.524(6)
C13 H13A 0.9900
C13 H13B 0.9900
C14 H14A 0.9900
C14 H14B 0.9900
C15 H15A 0.9800
C15 H15B 0.9800
C15 H15C 0.9800
C16 C25 1.540(7)
C16 C21 1.542(6)
C16 C17 1.548(6)
C17 C18 1.557(6)
C17 C22 1.560(6)
C17 H17 1.0000
C18 C20 1.508(6)
C18 C19 1.516(6)
C18 H18 1.0000
C19 H19 0.9500
C20 H20 0.9500
C21 H21A 0.9800
C21 H21B 0.9800
C21 H21C 0.9800
C22 C30 1.539(6)
C22 C23 1.554(6)
C22 C26 1.556(6)
C23 C24 1.529(6)
C23 C27 1.556(6)
C23 H23 1.0000
C24 C25 1.531(6)
C24 H24A 0.9900
C24 H24B 0.9900
C25 H25A 0.9900
C25 H25B 0.9900
C26 H26A 0.9800
C26 H26B 0.9800
C26 H26C 0.9800
C27 C28 1.497(7)
C27 C32 1.552(6)
C27 C31 1.559(7)
C28 C29 1.322(7)
C28 H28 0.9500
C29 C30 1.508(6)
C29 H29 0.9500
C30 H30A 0.9900
C30 H30B 0.9900
C31 H31A 0.9800
C31 H31B 0.9800
C31 H31C 0.9800
C32 H32A 0.9800
C32 H32B 0.9800
C32 H32C 0.9800
